data_7135836
loop_
_publ_author_name
'Mondal, Imtiaj'
'Salam, Gracy'
'Karmakar, Sudip'
'Naskar, Koushik'
'Dandapat, Dibas'
'Bliss, Ng Shereinai'
'Chowdhury, Moumita'
'Deb, Indubhusan'

_publ_section_title
;
 Spiro-[indene-1,2'-indolin] Scaffolds via Rh (III) Catalyzed C-H
 Activation/[3+2] Spiroannulation
;
_journal_name_full 'Chemical Communications'
_journal_paper_doi 10.1039/D6CC01624C
_journal_year 2026
_chemical_formula_moiety 'C31 H25 N O'
_chemical_formula_sum 'C31 H25 N O'
_chemical_formula_weight 427.52
_space_group_crystal_system monoclinic
_space_group_IT_number 14
_space_group_name_Hall '-P 2yn'
_space_group_name_H-M_alt 'P 1 21/n 1'
_atom_sites_solution_hydrogens mixed
_atom_sites_solution_primary iterative
_audit_creation_date 2026-03-03
_audit_creation_method
;
Olex2 1.5
(compiled 2023.03.06 svn.rbb2c1857 for OlexSys, GUI svn.r6748)
;
_audit_update_record
;
2026-03-03 deposited with the CCDC.	2026-05-25 downloaded from the CCDC.
;
_cell_angle_alpha 90
_cell_angle_beta 95.167(5)
_cell_angle_gamma 90
_cell_formula_units_Z 4
_cell_length_a 10.3386(16)
_cell_length_b 18.480(3)
_cell_length_c 11.8838(17)
_cell_measurement_reflns_used 9216
_cell_measurement_temperature 297.00
_cell_measurement_theta_max 68.15
_cell_measurement_theta_min 4.44
_cell_volume 2261.3(6)
_computing_cell_refinement 'Bruker SAINT V8.38A (Bruker AXS)'
_computing_data_collection 'Bruker APEX3 ver.2018.7-2(Bruker AXS)'
_computing_data_reduction 'Bruker SAINT V8.38A (Bruker AXS)'
_computing_molecular_graphics 'Bruker ShelXLe(Huebschle et all. 2011)'
_computing_publication_material 'Bruker ShelXLe(Huebschle et all. 2011)'
_computing_structure_refinement 'SHELXL-2018/3 (Sheldrick 2018)'
_computing_structure_solution 'SHELXT 2018/2(Sheldrick 2014)'
_diffrn_ambient_temperature 297.00
_diffrn_detector 'CPAD area detector'
_diffrn_detector_area_resol_mean 7.407
_diffrn_detector_type 'Bruker Photon III'
_diffrn_measured_fraction_theta_full 0.981
_diffrn_measured_fraction_theta_max 0.981
_diffrn_measurement_device 'four-circle diffractometer'
_diffrn_measurement_device_type 'Bruker APEX3_IMuS Diamond_Photon III (1)'
_diffrn_measurement_method '\w and \f scans'
_diffrn_radiation_collimation '0.5 mm double-pinhole'
_diffrn_radiation_monochromator 'mirror optics'
_diffrn_radiation_probe x-ray
_diffrn_radiation_type 'Cu K\a'
_diffrn_radiation_wavelength 1.54178
_diffrn_reflns_av_R_equivalents 0.0526
_diffrn_reflns_av_unetI/netI 0.0263
_diffrn_reflns_Laue_measured_fraction_full 0.981
_diffrn_reflns_Laue_measured_fraction_max 0.981
_diffrn_reflns_limit_h_max 12
_diffrn_reflns_limit_h_min -12
_diffrn_reflns_limit_k_max 22
_diffrn_reflns_limit_k_min -22
_diffrn_reflns_limit_l_max 14
_diffrn_reflns_limit_l_min -14
_diffrn_reflns_number 43667
_diffrn_reflns_point_group_measured_fraction_full 0.981
_diffrn_reflns_point_group_measured_fraction_max 0.981
_diffrn_reflns_theta_full 67.679
_diffrn_reflns_theta_max 68.261
_diffrn_reflns_theta_min 4.436
_diffrn_source 'microfocus sealed X-ray tube'
_diffrn_source_current 1.2
_diffrn_source_power 0.06
_diffrn_source_type 'Incoatec I\ms Diamond'
_diffrn_source_voltage 50.0
_diffrn_standards_number 0
_exptl_absorpt_coefficient_mu 0.580
_exptl_absorpt_correction_T_max 0.7531
_exptl_absorpt_correction_T_min 0.5259
_exptl_absorpt_correction_type multi-scan
_exptl_absorpt_process_details
;
SADABS-2016/2 (Bruker,2016/2) was used for absorption correction.
wR2(int) was 0.1469 before and 0.0852 after correction.
The Ratio of minimum to maximum transmission is 0.6983.
The \l/2 correction factor is Not present.
;
_exptl_crystal_colour yellow
_exptl_crystal_colour_primary yellow
_exptl_crystal_density_diffrn 1.256
_exptl_crystal_description block
_exptl_crystal_F_000 904
_exptl_crystal_size_max 0.32
_exptl_crystal_size_mid 0.23
_exptl_crystal_size_min 0.19
_refine_diff_density_max 0.226
_refine_diff_density_min -0.221
_refine_diff_density_rms 0.056
_refine_ls_extinction_coef 0.075(5)
_refine_ls_extinction_expression Fc^*^=kFc[1+0.001xFc^2^\l^3^/sin(2\q)]^-1/4^
_refine_ls_extinction_method 'SHELXL-2018/3 (Sheldrick 2018)'
_refine_ls_goodness_of_fit_ref 1.086
_refine_ls_hydrogen_treatment constr
_refine_ls_matrix_type full
_refine_ls_number_parameters 301
_refine_ls_number_reflns 4073
_refine_ls_number_restraints 0
_refine_ls_restrained_S_all 1.086
_refine_ls_R_factor_all 0.0563
_refine_ls_R_factor_gt 0.0554
_refine_ls_shift/su_max 0.000
_refine_ls_shift/su_mean 0.000
_refine_ls_structure_factor_coef Fsqd
_refine_ls_weighting_details 'w=1/[\s^2^(Fo^2^)+(0.0882P)^2^+0.3917P] where P=(Fo^2^+2Fc^2^)/3'
_refine_ls_weighting_scheme calc
_refine_ls_wR_factor_gt 0.1465
_refine_ls_wR_factor_ref 0.1475
_reflns_Friedel_coverage 0.000
_reflns_number_gt 3956
_reflns_number_total 4073
_reflns_threshold_expression 'I > 2\s(I)'
_cod_data_source_file d6cc01624c2.cif
_cod_data_source_block ibd_im_06_168_0m_a
_cod_database_code 7135836
_shelx_shelxl_version_number 2018/3
_shelx_space_group_comment
;
The symmetry employed for this shelxl refinement is uniquely defined
by the following loop, which should always be used as a source of
symmetry information in preference to the above space-group names.
They are only intended as comments.
;
_shelx_estimated_absorpt_t_max 0.898
_shelx_estimated_absorpt_t_min 0.836
_olex2_refinement_description
;
1. Fixed Uiso
 At 1.2 times of:
  All C(H) groups, All N(H) groups
 At 1.5 times of:
  All C(H,H,H) groups
2.a Riding coordinates:
 N002(H002)
2.b Aromatic/amide H refined with riding coordinates:
 C00E(H00E), C00F(H00F), C00G(H00G), C00H(H00H), C00I(H00I), C00J(H00J),
 C00K(H00K), C00M(H00M), C00N(H00N), C00O(H00O), C00Q(H00Q), C00R(H00R),
 C00S(H00S), C00T(H00T), C00U(H00U), C00V(H00V), C00W(H00W), C00X(H00X)
2.c Idealised Me refined as rotating group:
 C00L(H00A,H00B,H00C), C00P(H00D,H00L,H00P)
;
_olex2_submission_special_instructions 'No special instructions were received'

loop_
_space_group_symop_operation_xyz
'x, y, z'
'-x+1/2, y+1/2, -z+1/2'
'-x, -y, -z'
'x-1/2, -y-1/2, z-1/2'

loop_
_atom_site_label
_atom_site_type_symbol
_atom_site_fract_x
_atom_site_fract_y
_atom_site_fract_z
_atom_site_U_iso_or_equiv
_atom_site_adp_type
_atom_site_occupancy
_atom_site_site_symmetry_order
_atom_site_calc_flag
_atom_site_refinement_flags_posn
_atom_site_refinement_flags_adp
_atom_site_refinement_flags_occupancy
_atom_site_disorder_assembly
_atom_site_disorder_group
O001 O 0.52183(12) 0.73056(6) 0.64774(11) 0.0650(4) Uani 1 1 d . . . . .
N002 N 0.56844(12) 0.55865(7) 0.88924(10) 0.0472(3) Uani 1 1 d . . . . .
H002 H 0.513164 0.529078 0.856127 0.057 Uiso 1 1 d R U . . .
C003 C 0.75920(13) 0.53139(8) 0.78286(11) 0.0441(4) Uani 1 1 d . . . . .
C004 C 0.60418(13) 0.61436(7) 0.69920(11) 0.0419(3) Uani 1 1 d . . . . .
C005 C 0.66266(13) 0.58251(8) 0.61565(11) 0.0430(4) Uani 1 1 d . . . . .
C006 C 0.63649(15) 0.59407(8) 0.49234(11) 0.0447(4) Uani 1 1 d . . . . .
C007 C 0.66394(13) 0.58816(8) 0.81662(11) 0.0423(3) Uani 1 1 d . . . . .
C008 C 0.75966(13) 0.52946(8) 0.66490(12) 0.0444(4) Uani 1 1 d . . . . .
C009 C 0.36482(14) 0.65035(8) 0.70844(11) 0.0452(4) Uani 1 1 d . . . . .
C00A C 0.51411(15) 0.61778(8) 0.94162(11) 0.0479(4) Uani 1 1 d . . . . .
C00B C 0.49847(15) 0.67023(8) 0.68248(11) 0.0459(4) Uani 1 1 d . . . . .
C00C C 0.72066(15) 0.65422(8) 0.89098(11) 0.0468(4) Uani 1 1 d . . . . .
C00D C 0.59743(15) 0.67690(8) 0.94253(11) 0.0485(4) Uani 1 1 d . . . . .
C00E C 0.83150(15) 0.48115(9) 0.84829(13) 0.0527(4) Uani 1 1 d . . . . .
H00E H 0.831965 0.482047 0.926573 0.063 Uiso 1 1 calc R U . . .
C00F C 0.73940(16) 0.60332(8) 0.42599(12) 0.0494(4) Uani 1 1 d . . . . .
H00F H 0.824186 0.602062 0.459531 0.059 Uiso 1 1 calc R U . . .
C00G C 0.71725(18) 0.61436(8) 0.31065(13) 0.0555(4) Uani 1 1 d . . . . .
H00G H 0.787033 0.620340 0.267314 0.067 Uiso 1 1 calc R U . . .
C00H C 0.83240(15) 0.47831(9) 0.61321(13) 0.0533(4) Uani 1 1 d . . . . .
H00H H 0.833151 0.477435 0.535030 0.064 Uiso 1 1 calc R U . . .
C00I C 0.51045(16) 0.59575(9) 0.43973(13) 0.0512(4) Uani 1 1 d . . . . .
H00I H 0.440271 0.589157 0.482422 0.061 Uiso 1 1 calc R U . . .
C00J C 0.31943(15) 0.57946(9) 0.69996(13) 0.0530(4) Uani 1 1 d . . . . .
H00J H 0.373012 0.542796 0.677366 0.064 Uiso 1 1 calc R U . . .
C00K C 0.48888(18) 0.60718(9) 0.32411(13) 0.0575(4) Uani 1 1 d . . . . .
H00K H 0.404365 0.608523 0.289959 0.069 Uiso 1 1 calc R U . . .
C00L C 0.81858(17) 0.62872(10) 0.98805(13) 0.0589(4) Uani 1 1 d . . . . .
H00A H 0.781791 0.589429 1.027309 0.088 Uiso 1 1 calc R U . . .
H00B H 0.838247 0.668051 1.039543 0.088 Uiso 1 1 calc R U . . .
H00C H 0.896794 0.612780 0.957868 0.088 Uiso 1 1 calc R U . . .
C00M C 0.28361(16) 0.70430(9) 0.74276(14) 0.0567(4) Uani 1 1 d . . . . .
H00M H 0.312625 0.751941 0.747132 0.068 Uiso 1 1 calc R U . . .
C00N C 0.39691(17) 0.62121(11) 0.98970(13) 0.0603(4) Uani 1 1 d . . . . .
H00N H 0.342240 0.581238 0.989506 0.072 Uiso 1 1 calc R U . . .
C00O C 0.59176(19) 0.61654(9) 0.25971(13) 0.0594(5) Uani 1 1 d . . . . .
H00O H 0.576914 0.624290 0.182304 0.071 Uiso 1 1 calc R U . . .
C00P C 0.78357(17) 0.71299(9) 0.82432(14) 0.0591(4) Uani 1 1 d . . . . .
H00D H 0.850970 0.692052 0.784262 0.089 Uiso 1 1 calc R U . . .
H00L H 0.820133 0.749391 0.875322 0.089 Uiso 1 1 calc R U . . .
H00P H 0.719224 0.734539 0.771372 0.089 Uiso 1 1 calc R U . . .
C00Q C 0.56456(19) 0.74090(10) 0.99279(13) 0.0606(5) Uani 1 1 d . . . . .
H00Q H 0.620370 0.780448 0.995212 0.073 Uiso 1 1 calc R U . . .
C00R C 0.90419(17) 0.42835(10) 0.68015(15) 0.0617(5) Uani 1 1 d . . . . .
H00R H 0.953445 0.393772 0.646428 0.074 Uiso 1 1 calc R U . . .
C00S C 0.90317(16) 0.42950(10) 0.79627(15) 0.0604(4) Uani 1 1 d . . . . .
H00S H 0.950919 0.395367 0.839950 0.072 Uiso 1 1 calc R U . . .
C00T C 0.19491(17) 0.56372(10) 0.72511(18) 0.0669(5) Uani 1 1 d . . . . .
H00T H 0.164069 0.516514 0.718069 0.080 Uiso 1 1 calc R U . . .
C00U C 0.3639(2) 0.68600(13) 1.03795(15) 0.0704(5) Uani 1 1 d . . . . .
H00U H 0.285189 0.689872 1.069646 0.084 Uiso 1 1 calc R U . . .
C00V C 0.11592(18) 0.61764(11) 0.76064(19) 0.0716(5) Uani 1 1 d . . . . .
H00V H 0.032293 0.606531 0.778088 0.086 Uiso 1 1 calc R U . . .
C00W C 0.4460(2) 0.74500(12) 1.03984(14) 0.0712(6) Uani 1 1 d . . . . .
H00W H 0.421917 0.787997 1.072867 0.085 Uiso 1 1 calc R U . . .
C00X C 0.16014(18) 0.68786(11) 0.77046(17) 0.0683(5) Uani 1 1 d . . . . .
H00X H 0.107124 0.723987 0.795602 0.082 Uiso 1 1 calc R U . . .

loop_
_atom_site_aniso_label
_atom_site_aniso_U_11
_atom_site_aniso_U_22
_atom_site_aniso_U_33
_atom_site_aniso_U_23
_atom_site_aniso_U_13
_atom_site_aniso_U_12
O001 0.0697(8) 0.0520(7) 0.0726(8) 0.0173(5) 0.0022(6) 0.0021(5)
N002 0.0509(7) 0.0509(7) 0.0396(6) 0.0046(5) 0.0025(5) -0.0020(5)
C003 0.0435(7) 0.0501(8) 0.0376(7) 0.0015(5) -0.0030(6) 0.0002(6)
C004 0.0444(7) 0.0461(7) 0.0339(7) 0.0011(5) -0.0029(5) -0.0013(5)
C005 0.0449(7) 0.0484(8) 0.0344(7) 0.0005(5) -0.0031(5) -0.0024(6)
C006 0.0555(8) 0.0445(7) 0.0328(7) -0.0019(5) -0.0034(6) -0.0011(6)
C007 0.0459(7) 0.0479(7) 0.0324(6) 0.0018(5) -0.0011(5) 0.0000(6)
C008 0.0430(7) 0.0506(8) 0.0383(7) -0.0018(6) -0.0030(6) -0.0007(6)
C009 0.0490(8) 0.0474(8) 0.0375(7) -0.0003(5) -0.0059(6) 0.0068(6)
C00A 0.0544(8) 0.0587(9) 0.0302(6) 0.0081(6) 0.0013(6) 0.0055(6)
C00B 0.0550(8) 0.0465(8) 0.0347(7) 0.0011(5) -0.0041(6) 0.0034(6)
C00C 0.0528(8) 0.0528(8) 0.0338(7) -0.0009(6) -0.0024(6) -0.0028(6)
C00D 0.0597(9) 0.0562(8) 0.0286(6) 0.0023(6) -0.0011(6) 0.0044(6)
C00E 0.0518(8) 0.0603(9) 0.0441(8) 0.0070(6) -0.0052(6) 0.0029(7)
C00F 0.0580(9) 0.0491(8) 0.0404(7) -0.0012(6) 0.0012(6) -0.0041(6)
C00G 0.0752(11) 0.0496(8) 0.0423(8) 0.0036(6) 0.0085(7) -0.0026(7)
C00H 0.0534(9) 0.0613(9) 0.0444(8) -0.0073(6) -0.0008(6) 0.0036(7)
C00I 0.0549(9) 0.0579(9) 0.0394(7) 0.0002(6) -0.0036(6) 0.0010(7)
C00J 0.0524(9) 0.0517(8) 0.0538(9) -0.0085(7) -0.0008(7) 0.0041(6)
C00K 0.0683(10) 0.0595(9) 0.0413(8) 0.0006(7) -0.0143(7) 0.0046(7)
C00L 0.0596(9) 0.0727(11) 0.0416(8) -0.0060(7) -0.0113(7) 0.0019(8)
C00M 0.0620(10) 0.0496(8) 0.0577(9) 0.0015(7) 0.0005(7) 0.0113(7)
C00N 0.0573(9) 0.0816(12) 0.0424(8) 0.0107(7) 0.0072(7) 0.0063(8)
C00O 0.0905(12) 0.0529(9) 0.0334(7) 0.0041(6) -0.0027(7) 0.0035(8)
C00P 0.0616(10) 0.0626(10) 0.0524(9) 0.0006(7) 0.0021(7) -0.0131(7)
C00Q 0.0813(11) 0.0604(9) 0.0388(8) -0.0012(7) -0.0013(7) 0.0102(8)
C00R 0.0554(9) 0.0629(10) 0.0656(10) -0.0081(8) -0.0017(8) 0.0129(7)
C00S 0.0542(9) 0.0603(9) 0.0642(10) 0.0061(8) -0.0079(8) 0.0112(7)
C00T 0.0558(10) 0.0600(10) 0.0845(13) -0.0110(9) 0.0044(9) -0.0040(8)
C00U 0.0695(11) 0.0989(15) 0.0438(9) 0.0074(9) 0.0108(8) 0.0241(11)
C00V 0.0500(9) 0.0766(12) 0.0885(14) -0.0014(10) 0.0082(9) 0.0048(8)
C00W 0.0927(14) 0.0778(12) 0.0429(9) -0.0011(8) 0.0055(9) 0.0324(11)
C00X 0.0608(10) 0.0663(11) 0.0784(12) -0.0012(9) 0.0104(9) 0.0192(8)

loop_
_atom_type_symbol
_atom_type_description
_atom_type_scat_dispersion_real
_atom_type_scat_dispersion_imag
_atom_type_scat_source
C C 0.0181 0.0091 'International Tables Vol C Tables 4.2.6.8 and 6.1.1.4'
H H 0.0000 0.0000 'International Tables Vol C Tables 4.2.6.8 and 6.1.1.4'
N N 0.0311 0.0180 'International Tables Vol C Tables 4.2.6.8 and 6.1.1.4'
O O 0.0492 0.0322 'International Tables Vol C Tables 4.2.6.8 and 6.1.1.4'

loop_
_geom_angle_atom_site_label_1
_geom_angle_atom_site_label_2
_geom_angle_atom_site_label_3
_geom_angle
_geom_angle_site_symmetry_1
_geom_angle_site_symmetry_3
_geom_angle_publ_flag
C007 N002 H002 114.8 . . ?
C00A N002 H002 115.0 . . ?
C00A N002 C007 106.76(11) . . ?
C008 C003 C007 110.03(12) . . ?
C00E C003 C007 130.15(13) . . ?
C00E C003 C008 119.58(14) . . ?
C005 C004 C007 111.01(12) . . ?
C005 C004 C00B 124.97(12) . . ?
C00B C004 C007 123.97(12) . . ?
C004 C005 C006 127.84(13) . . ?
C004 C005 C008 109.32(12) . . ?
C006 C005 C008 122.82(13) . . ?
C00F C006 C005 119.85(13) . . ?
C00F C006 C00I 118.36(13) . . ?
C00I C006 C005 121.79(14) . . ?
N002 C007 C003 112.59(11) . . ?
N002 C007 C004 114.13(11) . . ?
N002 C007 C00C 101.07(11) . . ?
C003 C007 C004 101.14(10) . . ?
C003 C007 C00C 117.56(11) . . ?
C004 C007 C00C 110.96(11) . . ?
C003 C008 C005 108.32(12) . . ?
C00H C008 C003 120.74(13) . . ?
C00H C008 C005 130.55(13) . . ?
C00J C009 C00B 122.03(13) . . ?
C00M C009 C00B 118.74(14) . . ?
C00M C009 C00J 119.23(15) . . ?
C00D C00A N002 110.09(13) . . ?
C00N C00A N002 128.26(15) . . ?
C00N C00A C00D 121.63(15) . . ?
O001 C00B C004 120.55(14) . . ?
O001 C00B C009 120.74(13) . . ?
C009 C00B C004 118.71(12) . . ?
C00D C00C C007 98.92(11) . . ?
C00D C00C C00L 107.50(12) . . ?
C00D C00C C00P 115.16(13) . . ?
C00L C00C C007 111.52(13) . . ?
C00P C00C C007 114.34(12) . . ?
C00P C00C C00L 108.98(13) . . ?
C00A C00D C00C 108.73(13) . . ?
C00Q C00D C00A 119.98(15) . . ?
C00Q C00D C00C 131.11(15) . . ?
C003 C00E H00E 120.2 . . ?
C003 C00E C00S 119.57(14) . . ?
C00S C00E H00E 120.2 . . ?
C006 C00F H00F 119.6 . . ?
C00G C00F C006 120.85(15) . . ?
C00G C00F H00F 119.6 . . ?
C00F C00G H00G 119.9 . . ?
C00O C00G C00F 120.20(16) . . ?
C00O C00G H00G 119.9 . . ?
C008 C00H H00H 120.6 . . ?
C008 C00H C00R 118.88(15) . . ?
C00R C00H H00H 120.6 . . ?
C006 C00I H00I 119.7 . . ?
C00K C00I C006 120.51(15) . . ?
C00K C00I H00I 119.7 . . ?
C009 C00J H00J 120.1 . . ?
C00T C00J C009 119.88(15) . . ?
C00T C00J H00J 120.1 . . ?
C00I C00K H00K 119.8 . . ?
C00O C00K C00I 120.42(16) . . ?
C00O C00K H00K 119.8 . . ?
C00C C00L H00A 109.5 . . ?
C00C C00L H00B 109.5 . . ?
C00C C00L H00C 109.5 . . ?
H00A C00L H00B 109.5 . . ?
H00A C00L H00C 109.5 . . ?
H00B C00L H00C 109.5 . . ?
C009 C00M H00M 119.7 . . ?
C00X C00M C009 120.58(16) . . ?
C00X C00M H00M 119.7 . . ?
C00A C00N H00N 121.1 . . ?
C00U C00N C00A 117.87(18) . . ?
C00U C00N H00N 121.1 . . ?
C00G C00O H00O 120.2 . . ?
C00K C00O C00G 119.66(14) . . ?
C00K C00O H00O 120.2 . . ?
C00C C00P H00D 109.5 . . ?
C00C C00P H00L 109.5 . . ?
C00C C00P H00P 109.5 . . ?
H00D C00P H00L 109.5 . . ?
H00D C00P H00P 109.5 . . ?
H00L C00P H00P 109.5 . . ?
C00D C00Q H00Q 120.7 . . ?
C00D C00Q C00W 118.64(18) . . ?
C00W C00Q H00Q 120.7 . . ?
C00H C00R H00R 119.7 . . ?
C00S C00R C00H 120.67(16) . . ?
C00S C00R H00R 119.7 . . ?
C00E C00S H00S 119.7 . . ?
C00R C00S C00E 120.55(15) . . ?
C00R C00S H00S 119.7 . . ?
C00J C00T H00T 119.9 . . ?
C00V C00T C00J 120.29(17) . . ?
C00V C00T H00T 119.9 . . ?
C00N C00U H00U 119.5 . . ?
C00W C00U C00N 121.08(17) . . ?
C00W C00U H00U 119.5 . . ?
C00T C00V H00V 119.8 . . ?
C00X C00V C00T 120.38(18) . . ?
C00X C00V H00V 119.8 . . ?
C00Q C00W H00W 119.6 . . ?
C00U C00W C00Q 120.78(18) . . ?
C00U C00W H00W 119.6 . . ?
C00M C00X H00X 120.2 . . ?
C00V C00X C00M 119.61(17) . . ?
C00V C00X H00X 120.2 . . ?

loop_
_geom_bond_atom_site_label_1
_geom_bond_atom_site_label_2
_geom_bond_distance
_geom_bond_site_symmetry_2
_geom_bond_publ_flag
O001 C00B 1.2206(19) . ?
N002 H002 0.8600 . ?
N002 C007 1.4731(18) . ?
N002 C00A 1.400(2) . ?
C003 C007 1.518(2) . ?
C003 C008 1.4026(19) . ?
C003 C00E 1.386(2) . ?
C004 C005 1.344(2) . ?
C004 C007 1.5518(17) . ?
C004 C00B 1.504(2) . ?
C005 C006 1.4815(18) . ?
C005 C008 1.484(2) . ?
C006 C00F 1.391(2) . ?
C006 C00I 1.394(2) . ?
C007 C00C 1.5881(19) . ?
C008 C00H 1.386(2) . ?
C009 C00B 1.489(2) . ?
C009 C00J 1.392(2) . ?
C009 C00M 1.388(2) . ?
C00A C00D 1.391(2) . ?
C00A C00N 1.387(2) . ?
C00C C00D 1.521(2) . ?
C00C C00L 1.539(2) . ?
C00C C00P 1.524(2) . ?
C00D C00Q 1.381(2) . ?
C00E H00E 0.9300 . ?
C00E C00S 1.387(2) . ?
C00F H00F 0.9300 . ?
C00F C00G 1.384(2) . ?
C00G H00G 0.9300 . ?
C00G C00O 1.382(3) . ?
C00H H00H 0.9300 . ?
C00H C00R 1.389(2) . ?
C00I H00I 0.9300 . ?
C00I C00K 1.388(2) . ?
C00J H00J 0.9300 . ?
C00J C00T 1.379(2) . ?
C00K H00K 0.9300 . ?
C00K C00O 1.376(3) . ?
C00L H00A 0.9600 . ?
C00L H00B 0.9600 . ?
C00L H00C 0.9600 . ?
C00M H00M 0.9300 . ?
C00M C00X 1.381(3) . ?
C00N H00N 0.9300 . ?
C00N C00U 1.383(3) . ?
C00O H00O 0.9300 . ?
C00P H00D 0.9600 . ?
C00P H00L 0.9600 . ?
C00P H00P 0.9600 . ?
C00Q H00Q 0.9300 . ?
C00Q C00W 1.394(3) . ?
C00R H00R 0.9300 . ?
C00R C00S 1.381(3) . ?
C00S H00S 0.9300 . ?
C00T H00T 0.9300 . ?
C00T C00V 1.378(3) . ?
C00U H00U 0.9300 . ?
C00U C00W 1.381(3) . ?
C00V H00V 0.9300 . ?
C00V C00X 1.377(3) . ?
C00W H00W 0.9300 . ?
C00X H00X 0.9300 . ?

loop_
_geom_torsion_atom_site_label_1
_geom_torsion_atom_site_label_2
_geom_torsion_atom_site_label_3
_geom_torsion_atom_site_label_4
_geom_torsion
_geom_torsion_site_symmetry_1
_geom_torsion_site_symmetry_2
_geom_torsion_site_symmetry_3
_geom_torsion_site_symmetry_4
_geom_torsion_publ_flag
N002 C007 C00C C00D -35.08(12) . . . . ?
N002 C007 C00C C00L 77.82(14) . . . . ?
N002 C007 C00C C00P -157.99(12) . . . . ?
N002 C00A C00D C00C -2.72(15) . . . . ?
N002 C00A C00D C00Q -178.43(13) . . . . ?
N002 C00A C00N C00U 179.37(15) . . . . ?
C003 C007 C00C C00D -158.01(12) . . . . ?
C003 C007 C00C C00L -45.11(17) . . . . ?
C003 C007 C00C C00P 79.08(16) . . . . ?
C003 C008 C00H C00R 0.6(2) . . . . ?
C003 C00E C00S C00R 0.8(3) . . . . ?
C004 C005 C006 C00F 134.24(16) . . . . ?
C004 C005 C006 C00I -46.0(2) . . . . ?
C004 C005 C008 C003 -1.03(17) . . . . ?
C004 C005 C008 C00H 171.73(15) . . . . ?
C004 C007 C00C C00D 86.32(12) . . . . ?
C004 C007 C00C C00L -160.79(13) . . . . ?
C004 C007 C00C C00P -36.59(17) . . . . ?
C005 C004 C007 N002 -125.44(13) . . . . ?
C005 C004 C007 C003 -4.29(15) . . . . ?
C005 C004 C007 C00C 121.18(13) . . . . ?
C005 C004 C00B O001 -68.6(2) . . . . ?
C005 C004 C00B C009 111.00(16) . . . . ?
C005 C006 C00F C00G -179.85(14) . . . . ?
C005 C006 C00I C00K 179.56(14) . . . . ?
C005 C008 C00H C00R -171.41(15) . . . . ?
C006 C005 C008 C003 -179.28(13) . . . . ?
C006 C005 C008 C00H -6.5(2) . . . . ?
C006 C00F C00G C00O 0.2(2) . . . . ?
C006 C00I C00K C00O 0.4(2) . . . . ?
C007 N002 C00A C00D -22.19(14) . . . . ?
C007 N002 C00A C00N 159.09(14) . . . . ?
C007 C003 C008 C005 -1.85(16) . . . . ?
C007 C003 C008 C00H -175.45(13) . . . . ?
C007 C003 C00E C00S 173.59(15) . . . . ?
C007 C004 C005 C006 -178.42(13) . . . . ?
C007 C004 C005 C008 3.44(16) . . . . ?
C007 C004 C00B O001 108.80(16) . . . . ?
C007 C004 C00B C009 -71.57(17) . . . . ?
C007 C00C C00D C00A 23.87(13) . . . . ?
C007 C00C C00D C00Q -161.07(15) . . . . ?
C008 C003 C007 N002 125.78(13) . . . . ?
C008 C003 C007 C004 3.56(15) . . . . ?
C008 C003 C007 C00C -117.36(13) . . . . ?
C008 C003 C00E C00S -0.1(2) . . . . ?
C008 C005 C006 C00F -47.8(2) . . . . ?
C008 C005 C006 C00I 131.90(16) . . . . ?
C008 C00H C00R C00S 0.0(3) . . . . ?
C009 C00J C00T C00V -1.2(3) . . . . ?
C009 C00M C00X C00V -2.0(3) . . . . ?
C00A N002 C007 C003 162.33(11) . . . . ?
C00A N002 C007 C004 -83.11(14) . . . . ?
C00A N002 C007 C00C 36.03(13) . . . . ?
C00A C00D C00Q C00W -1.3(2) . . . . ?
C00A C00N C00U C00W -1.0(2) . . . . ?
C00B C004 C005 C006 -0.7(2) . . . . ?
C00B C004 C005 C008 -178.84(13) . . . . ?
C00B C004 C007 N002 56.81(18) . . . . ?
C00B C004 C007 C003 177.96(13) . . . . ?
C00B C004 C007 C00C -56.57(17) . . . . ?
C00B C009 C00J C00T 179.89(15) . . . . ?
C00B C009 C00M C00X -178.32(15) . . . . ?
C00C C00D C00Q C00W -175.89(15) . . . . ?
C00D C00A C00N C00U 0.8(2) . . . . ?
C00D C00Q C00W C00U 1.0(2) . . . . ?
C00E C003 C007 N002 -48.4(2) . . . . ?
C00E C003 C007 C004 -170.63(15) . . . . ?
C00E C003 C007 C00C 68.4(2) . . . . ?
C00E C003 C008 C005 173.06(13) . . . . ?
C00E C003 C008 C00H -0.5(2) . . . . ?
C00F C006 C00I C00K -0.7(2) . . . . ?
C00F C00G C00O C00K -0.4(2) . . . . ?
C00H C00R C00S C00E -0.7(3) . . . . ?
C00I C006 C00F C00G 0.4(2) . . . . ?
C00I C00K C00O C00G 0.1(2) . . . . ?
C00J C009 C00B O001 151.39(15) . . . . ?
C00J C009 C00B C004 -28.24(19) . . . . ?
C00J C009 C00M C00X 1.3(2) . . . . ?
C00J C00T C00V C00X 0.6(3) . . . . ?
C00L C00C C00D C00A -92.16(14) . . . . ?
C00L C00C C00D C00Q 82.90(19) . . . . ?
C00M C009 C00B O001 -29.0(2) . . . . ?
C00M C009 C00B C004 151.38(14) . . . . ?
C00M C009 C00J C00T 0.3(2) . . . . ?
C00N C00A C00D C00C 176.10(13) . . . . ?
C00N C00A C00D C00Q 0.4(2) . . . . ?
C00N C00U C00W C00Q 0.1(3) . . . . ?
C00P C00C C00D C00A 146.19(13) . . . . ?
C00P C00C C00D C00Q -38.8(2) . . . . ?
C00T C00V C00X C00M 1.0(3) . . . . ?
